data_4338762
loop_
_publ_author_name
'Surgenor, Brian A.'
'Chalmers, Brian A.'
'Athukorala Arachchige, Kasun S.'
'Slawin, Alexandra M. Z.'
'Woollins, J. Derek'
'B\"uhl, Michael'
'Kilian, Petr'

_publ_section_title
;
 Reactivity profile of a peri-substitution-stabilized
 phosphanylidene-phosphorane: synthetic, structural, and computational
 studies.
;
_journal_issue 13
_journal_name_full 'Inorganic chemistry'
_journal_page_first 6856
_journal_page_last 6866
_journal_paper_doi 10.1021/ic500697m
_journal_volume 53
_journal_year 2014
_chemical_formula_moiety 'C37 H46 Cl6 P4 Pt2'
_chemical_formula_sum 'C37 H46 Cl6 P4 Pt2'
_chemical_formula_weight 1217.56
_space_group_IT_number 2
_symmetry_cell_setting triclinic
_symmetry_Int_Tables_number 2
_symmetry_space_group_name_Hall '-P 1'
_symmetry_space_group_name_H-M 'P -1'
_atom_sites_solution_hydrogens geom
_atom_sites_solution_primary direct
_atom_sites_solution_secondary difmap
_cell_angle_alpha 85.39(3)
_cell_angle_beta 73.918(18)
_cell_angle_gamma 79.525(19)
_cell_formula_units_Z 1
_cell_length_a 8.4920(19)
_cell_length_b 10.601(3)
_cell_length_c 13.737(3)
_cell_measurement_reflns_used 4246
_cell_measurement_temperature 93
_cell_measurement_theta_max 25.35
_cell_measurement_theta_min 1.54
_cell_volume 1167.9(5)
_computing_cell_refinement 'CrystalClear-SM Expert 2.0 rc13'
_computing_data_collection 'CrystalClear-SM Expert 2.0 rc13 (Rigaku, 2009)'
_computing_data_reduction 'CrystalClear-SM Expert 2.0 rc13'
_computing_molecular_graphics 'CrystalStructure 4.0'
_computing_publication_material 'CrystalStructure 4.0 (Rigaku, 2010)'
_computing_structure_refinement 'SHELXL97 (Sheldrick, 2008)'
_computing_structure_solution 'DIRDIF99-PATTY (Gould, et al., 1999)'
_diffrn_ambient_temperature 93
_diffrn_detector_area_resol_mean 14.629
_diffrn_measured_fraction_theta_full 0.967
_diffrn_measured_fraction_theta_max 0.955
_diffrn_measurement_device_type 'Rigaku Mercury70'
_diffrn_measurement_method \w
_diffrn_radiation_type 'Mo K\a'
_diffrn_radiation_wavelength 0.71075
_diffrn_reflns_av_R_equivalents 0.0402
_diffrn_reflns_limit_h_max 10
_diffrn_reflns_limit_h_min -9
_diffrn_reflns_limit_k_max 12
_diffrn_reflns_limit_k_min -10
_diffrn_reflns_limit_l_max 16
_diffrn_reflns_limit_l_min -13
_diffrn_reflns_number 7336
_diffrn_reflns_theta_full 25.00
_diffrn_reflns_theta_max 25.37
_diffrn_standards_number 0
_exptl_absorpt_coefficient_mu 6.462
_exptl_absorpt_correction_T_max 0.824
_exptl_absorpt_correction_T_min 0.586
_exptl_absorpt_correction_type multi-scan
_exptl_absorpt_process_details 'REQAB (Rigaku, 1998)'
_exptl_crystal_colour colorless
_exptl_crystal_density_diffrn 1.731
_exptl_crystal_density_method 'not measured'
_exptl_crystal_description prism
_exptl_crystal_F_000 586.00
_exptl_crystal_size_max 0.120
_exptl_crystal_size_mid 0.030
_exptl_crystal_size_min 0.030
_refine_diff_density_max 4.850
_refine_diff_density_min -1.560
_refine_ls_extinction_method none
_refine_ls_goodness_of_fit_ref 1.084
_refine_ls_hydrogen_treatment constr
_refine_ls_number_parameters 235
_refine_ls_number_reflns 4099
_refine_ls_number_restraints 0
_refine_ls_R_factor_gt 0.0583
_refine_ls_shift/su_max 0.000
_refine_ls_structure_factor_coef Fsqd
_refine_ls_weighting_details 'w = 1/[\s^2^(Fo^2^)+(0.0631P)^2^+21.9567P] where P=(Fo^2^+2Fc^2^)/3'
_refine_ls_weighting_scheme calc
_refine_ls_wR_factor_ref 0.1558
_reflns_number_gt 3689
_reflns_number_total 4099
_reflns_threshold_expression F^2^>2.0\s(F^2^)
_cod_data_source_file ic500697m_si_001.cif
_cod_data_source_block 3
_cod_depositor_comments 'Adding full bibliography for 4338761--4338770.cif.'
_cod_database_code 4338762

loop_
_symmetry_equiv_pos_site_id
_symmetry_equiv_pos_as_xyz
1 +X,+Y,+Z
2 -X,-Y,-Z

loop_
_atom_site_label
_atom_site_type_symbol
_atom_site_fract_x
_atom_site_fract_y
_atom_site_fract_z
_atom_site_U_iso_or_equiv
_atom_site_adp_type
_atom_site_occupancy
_atom_site_symmetry_multiplicity
_atom_site_calc_flag
_atom_site_refinement_flags
Pt1 Pt 0.12438(5) 1.10893(4) 0.42907(3) 0.01170(18) Uani 1.0 2 d .
Cl1 Cl 0.1975(4) 1.1687(3) 0.2546(3) 0.0181(7) Uani 1.0 2 d .
Cl2 Cl 0.2822(4) 1.2505(3) 0.4679(2) 0.0163(7) Uani 1.0 2 d .
Cl3 Cl 0.3759(10) 0.5785(8) 0.6684(6) 0.042(2) Uani 0.5000 2 d .
Cl4 Cl 0.1210(14) 0.5114(11) 0.8534(9) 0.071(3) Uani 0.5000 2 d .
P1 P -0.0181(4) 0.9581(3) 0.4114(3) 0.0109(7) Uani 1.0 2 d .
P9 P 0.1547(4) 0.8000(3) 0.3169(3) 0.0124(7) Uani 1.0 2 d .
C1 C -0.1437(15) 0.9901(12) 0.3230(9) 0.013(3) Uani 1.0 2 d .
C2 C -0.2871(15) 1.0807(12) 0.3342(9) 0.015(3) Uani 1.0 2 d .
C3 C -0.3733(17) 1.1060(13) 0.2568(10) 0.021(3) Uani 1.0 2 d .
C4 C -0.3127(16) 1.0415(12) 0.1691(9) 0.017(3) Uani 1.0 2 d .
C5 C -0.1651(15) 0.9504(12) 0.1564(9) 0.014(3) Uani 1.0 2 d .
C6 C -0.1147(15) 0.8866(12) 0.0634(9) 0.017(3) Uani 1.0 2 d .
C7 C 0.0249(16) 0.7931(13) 0.0450(10) 0.019(3) Uani 1.0 2 d .
C8 C 0.1140(16) 0.7641(13) 0.1210(9) 0.019(3) Uani 1.0 2 d .
C9 C 0.0657(15) 0.8250(12) 0.2107(9) 0.013(3) Uani 1.0 2 d .
C10 C -0.0815(15) 0.9244(12) 0.2324(9) 0.013(3) Uani 1.0 2 d .
C11 C -0.3711(16) 1.0409(12) 0.0736(9) 0.017(3) Uani 1.0 2 d .
C12 C -0.2414(16) 0.9386(13) 0.0050(10) 0.021(3) Uani 1.0 2 d .
C13 C 0.3706(16) 0.8307(13) 0.2799(9) 0.018(3) Uani 1.0 2 d .
C14 C 0.4428(19) 0.8220(14) 0.3705(11) 0.029(4) Uani 1.0 2 d .
C15 C 0.4825(18) 0.7480(14) 0.1936(10) 0.026(4) Uani 1.0 2 d .
C16 C 0.1217(17) 0.6419(13) 0.3752(10) 0.020(3) Uani 1.0 2 d .
C17 C 0.1823(18) 0.6152(14) 0.4713(10) 0.027(4) Uani 1.0 2 d .
C18 C 0.189(3) 0.5323(17) 0.3025(13) 0.046(5) Uani 1.0 2 d .
C21 C 0.161(7) 0.588(5) 0.733(4) 0.092(17) Uani 0.5000 2 d .
H2 H -0.3293 1.1273 0.3949 0.0174 Uiso 1.0 2 calc R
H3 H -0.4722 1.1676 0.2667 0.0254 Uiso 1.0 2 calc R
H7 H 0.0614 0.7488 -0.0168 0.0233 Uiso 1.0 2 calc R
H8 H 0.2105 0.6998 0.1083 0.0229 Uiso 1.0 2 calc R
H11A H -0.3745 1.1265 0.0389 0.0209 Uiso 1.0 2 calc R
H11B H -0.4835 1.0175 0.0906 0.0209 Uiso 1.0 2 calc R
H12A H -0.2956 0.8691 -0.0082 0.0257 Uiso 1.0 2 calc R
H12B H -0.1876 0.9784 -0.0606 0.0257 Uiso 1.0 2 calc R
H13 H 0.3662 0.9216 0.2536 0.0213 Uiso 1.0 2 calc R
H14A H 0.5513 0.8502 0.3495 0.0343 Uiso 1.0 2 calc R
H14B H 0.4560 0.7330 0.3965 0.0343 Uiso 1.0 2 calc R
H14C H 0.3674 0.8772 0.4237 0.0343 Uiso 1.0 2 calc R
H15A H 0.4965 0.6579 0.2172 0.0316 Uiso 1.0 2 calc R
H15B H 0.5913 0.7757 0.1713 0.0316 Uiso 1.0 2 calc R
H15C H 0.4318 0.7570 0.1369 0.0316 Uiso 1.0 2 calc R
H16 H -0.0014 0.6453 0.3979 0.0246 Uiso 1.0 2 calc R
H17A H 0.3038 0.6061 0.4530 0.0320 Uiso 1.0 2 calc R
H17B H 0.1482 0.5358 0.5052 0.0320 Uiso 1.0 2 calc R
H17C H 0.1336 0.6867 0.5171 0.0320 Uiso 1.0 2 calc R
H18A H 0.1550 0.4530 0.3367 0.0550 Uiso 1.0 2 calc R
H18B H 0.3105 0.5216 0.2806 0.0550 Uiso 1.0 2 calc R
H18C H 0.1446 0.5516 0.2433 0.0550 Uiso 1.0 2 calc R
H21A H 0.1099 0.6798 0.7404 0.1105 Uiso 0.5000 2 calc R
H21B H 0.1062 0.5497 0.6904 0.1105 Uiso 0.5000 2 calc R

loop_
_atom_site_aniso_label
_atom_site_aniso_U_11
_atom_site_aniso_U_22
_atom_site_aniso_U_33
_atom_site_aniso_U_12
_atom_site_aniso_U_13
_atom_site_aniso_U_23
Pt1 0.0120(3) 0.0120(3) 0.0120(3) -0.00351(19) -0.00399(19) 0.00083(19)
Cl1 0.0177(16) 0.0177(16) 0.0177(14) -0.0055(13) -0.0024(12) 0.0033(13)
Cl2 0.0170(16) 0.0170(16) 0.0170(14) -0.0074(13) -0.0043(12) -0.0026(12)
Cl3 0.039(5) 0.039(5) 0.039(5) 0.000(4) 0.000(4) 0.000(4)
Cl4 0.066(8) 0.066(7) 0.066(7) 0.000(6) 0.000(6) 0.000(6)
P1 0.0107(16) 0.0107(16) 0.0107(14) -0.0006(12) -0.0029(12) 0.0006(12)
P9 0.0125(16) 0.0125(16) 0.0125(14) -0.0014(13) -0.0044(12) -0.0002(13)
C1 0.013(7) 0.013(7) 0.013(6) -0.005(5) 0.001(5) 0.003(5)
C2 0.015(7) 0.015(7) 0.015(6) -0.003(5) -0.008(5) 0.002(5)
C3 0.019(8) 0.019(8) 0.019(7) 0.003(6) -0.002(6) 0.004(6)
C4 0.016(7) 0.016(7) 0.016(6) -0.002(6) -0.001(5) 0.002(6)
C5 0.015(7) 0.015(7) 0.015(6) -0.010(5) -0.002(5) 0.002(5)
C6 0.017(7) 0.017(7) 0.017(7) -0.008(6) 0.004(6) -0.005(6)
C7 0.021(8) 0.021(7) 0.021(7) -0.011(6) -0.006(6) -0.003(6)
C8 0.018(7) 0.018(7) 0.018(6) 0.001(6) -0.002(6) -0.001(6)
C9 0.014(7) 0.014(7) 0.014(6) -0.005(5) -0.007(5) -0.001(5)
C10 0.014(7) 0.014(7) 0.014(6) -0.008(5) -0.003(5) 0.005(5)
C11 0.019(7) 0.019(7) 0.019(6) -0.008(6) -0.009(6) 0.003(6)
C12 0.021(8) 0.021(8) 0.021(7) -0.004(6) -0.002(6) -0.006(6)
C13 0.019(7) 0.019(7) 0.019(7) -0.014(6) -0.008(6) 0.008(6)
C14 0.029(9) 0.029(9) 0.029(8) -0.002(7) -0.013(7) 0.003(7)
C15 0.025(8) 0.025(8) 0.025(7) 0.000(6) -0.000(6) -0.014(6)
C16 0.021(8) 0.021(8) 0.021(7) -0.005(6) -0.007(6) 0.005(6)
C17 0.026(8) 0.026(8) 0.026(7) -0.010(7) -0.006(6) 0.012(7)
C18 0.043(11) 0.043(11) 0.043(10) -0.002(9) 0.000(8) -0.002(8)
C21 0.09(4) 0.09(4) 0.09(4) 0.00(3) 0.00(3) 0.00(3)

loop_
_atom_type_symbol
_atom_type_description
_atom_type_scat_dispersion_real
_atom_type_scat_dispersion_imag
_atom_type_scat_source
C C 0.0033 0.0016
;
International Tables for Crystallography
(1992, Vol. C, Tables 4.2.6.8 and 6.1.1.4)
;
H H 0.0000 0.0000
;
International Tables for Crystallography
(1992, Vol. C, Table 6.1.1.4)
;
Cl Cl 0.1484 0.1585
;
International Tables for Crystallography
(1992, Vol. C, Tables 4.2.6.8 and 6.1.1.4)
;
P P 0.1023 0.0942
;
International Tables for Crystallography
(1992, Vol. C, Tables 4.2.6.8 and 6.1.1.4)
;
Pt Pt -1.7033 8.3905
;
International Tables for Crystallography
(1992, Vol. C, Tables 4.2.6.8 and 6.1.1.4)
;

loop_
_geom_angle_atom_site_label_1
_geom_angle_atom_site_label_2
_geom_angle_atom_site_label_3
_geom_angle
_geom_angle_publ_flag
_geom_angle_site_symmetry_1
_geom_angle_site_symmetry_3
Cl1 Pt1 Cl2 92.38(11) yes . .
Cl1 Pt1 P1 94.81(12) yes . .
Cl1 Pt1 P1 170.27(13) yes . 2_576
Cl2 Pt1 P1 171.85(11) yes . .
Cl2 Pt1 P1 96.63(12) yes . 2_576
P1 Pt1 P1 76.47(12) yes . 2_576
Pt1 P1 Pt1 103.53(14) yes . 2_576
Pt1 P1 P9 109.73(16) yes . .
Pt1 P1 C1 118.2(5) yes . .
Pt1 P1 P9 112.19(15) yes 2_576 .
Pt1 P1 C1 120.9(4) yes 2_576 .
P9 P1 C1 91.8(4) yes . .
P1 P9 C9 96.9(4) yes . .
P1 P9 C13 111.3(5) yes . .
P1 P9 C16 111.2(4) yes . .
C9 P9 C13 111.1(6) yes . .
C9 P9 C16 108.1(7) yes . .
C13 P9 C16 116.4(6) yes . .
P1 C1 C2 125.5(10) yes . .
P1 C1 C10 115.9(9) yes . .
C2 C1 C10 118.4(12) yes . .
C1 C2 C3 121.8(11) yes . .
C2 C3 C4 119.6(12) yes . .
C3 C4 C5 119.0(13) yes . .
C3 C4 C11 134.1(12) yes . .
C5 C4 C11 107.0(10) yes . .
C4 C5 C6 114.4(12) yes . .
C4 C5 C10 121.5(11) yes . .
C6 C5 C10 124.0(11) yes . .
C5 C6 C7 118.9(13) yes . .
C5 C6 C12 107.3(10) yes . .
C7 C6 C12 133.7(12) yes . .
C6 C7 C8 118.7(12) yes . .
C7 C8 C9 122.6(11) yes . .
P9 C9 C8 129.7(10) yes . .
P9 C9 C10 110.2(9) yes . .
C8 C9 C10 120.1(12) yes . .
C1 C10 C5 119.7(11) yes . .
C1 C10 C9 124.5(12) yes . .
C5 C10 C9 115.8(11) yes . .
C4 C11 C12 105.5(11) yes . .
C6 C12 C11 105.7(11) yes . .
P9 C13 C14 111.9(9) yes . .
P9 C13 C15 112.9(11) yes . .
C14 C13 C15 112.3(11) yes . .
P9 C16 C17 112.2(11) yes . .
P9 C16 C18 114.1(10) yes . .
C17 C16 C18 111.9(12) yes . .
Cl3 C21 Cl4 115(3) yes . .
C1 C2 H2 119.112 no . .
C3 C2 H2 119.118 no . .
C2 C3 H3 120.174 no . .
C4 C3 H3 120.182 no . .
C6 C7 H7 120.667 no . .
C8 C7 H7 120.668 no . .
C7 C8 H8 118.708 no . .
C9 C8 H8 118.709 no . .
C4 C11 H11A 110.632 no . .
C4 C11 H11B 110.638 no . .
C12 C11 H11A 110.637 no . .
C12 C11 H11B 110.633 no . .
H11A C11 H11B 108.763 no . .
C6 C12 H12A 110.592 no . .
C6 C12 H12B 110.592 no . .
C11 C12 H12A 110.593 no . .
C11 C12 H12B 110.590 no . .
H12A C12 H12B 108.735 no . .
P9 C13 H13 106.378 no . .
C14 C13 H13 106.375 no . .
C15 C13 H13 106.381 no . .
C13 C14 H14A 109.475 no . .
C13 C14 H14B 109.470 no . .
C13 C14 H14C 109.471 no . .
H14A C14 H14B 109.466 no . .
H14A C14 H14C 109.471 no . .
H14B C14 H14C 109.474 no . .
C13 C15 H15A 109.472 no . .
C13 C15 H15B 109.472 no . .
C13 C15 H15C 109.472 no . .
H15A C15 H15B 109.469 no . .
H15A C15 H15C 109.470 no . .
H15B C15 H15C 109.473 no . .
P9 C16 H16 105.954 no . .
C17 C16 H16 105.958 no . .
C18 C16 H16 105.951 no . .
C16 C17 H17A 109.468 no . .
C16 C17 H17B 109.475 no . .
C16 C17 H17C 109.472 no . .
H17A C17 H17B 109.471 no . .
H17A C17 H17C 109.473 no . .
H17B C17 H17C 109.469 no . .
C16 C18 H18A 109.471 no . .
C16 C18 H18B 109.467 no . .
C16 C18 H18C 109.470 no . .
H18A C18 H18B 109.471 no . .
H18A C18 H18C 109.471 no . .
H18B C18 H18C 109.477 no . .
Cl3 C21 H21A 108.615 no . .
Cl3 C21 H21B 108.612 no . .
Cl4 C21 H21A 108.614 no . .
Cl4 C21 H21B 108.619 no . .
H21A C21 H21B 107.573 no . .

loop_
_geom_bond_atom_site_label_1
_geom_bond_atom_site_label_2
_geom_bond_distance
_geom_bond_publ_flag
_geom_bond_site_symmetry_2
Pt1 Cl1 2.368(3) yes .
Pt1 Cl2 2.365(4) yes .
Pt1 P1 2.239(4) yes .
Pt1 P1 2.238(3) yes 2_576
Cl3 C21 1.78(5) yes .
Cl4 C21 1.76(5) yes .
P1 P9 2.246(4) yes .
P1 C1 1.801(14) yes .
P9 C9 1.801(14) yes .
P9 C13 1.844(14) yes .
P9 C16 1.833(14) yes .
C1 C2 1.387(16) yes .
C1 C10 1.398(16) yes .
C2 C3 1.43(2) yes .
C3 C4 1.358(18) yes .
C4 C5 1.415(17) yes .
C4 C11 1.53(2) yes .
C5 C6 1.415(17) yes .
C5 C10 1.402(19) yes .
C6 C7 1.378(17) yes .
C6 C12 1.52(2) yes .
C7 C8 1.43(2) yes .
C8 C9 1.362(17) yes .
C9 C10 1.458(16) yes .
C11 C12 1.559(16) yes .
C13 C14 1.52(3) yes .
C13 C15 1.522(17) yes .
C16 C17 1.53(2) yes .
C16 C18 1.52(3) yes .
C2 H2 0.950 no .
C3 H3 0.950 no .
C7 H7 0.950 no .
C8 H8 0.950 no .
C11 H11A 0.990 no .
C11 H11B 0.990 no .
C12 H12A 0.990 no .
C12 H12B 0.990 no .
C13 H13 1.000 no .
C14 H14A 0.980 no .
C14 H14B 0.980 no .
C14 H14C 0.980 no .
C15 H15A 0.980 no .
C15 H15B 0.980 no .
C15 H15C 0.980 no .
C16 H16 1.000 no .
C17 H17A 0.980 no .
C17 H17B 0.980 no .
C17 H17C 0.980 no .
C18 H18A 0.980 no .
C18 H18B 0.980 no .
C18 H18C 0.980 no .
C21 H21A 0.990 no .
C21 H21B 0.990 no .

loop_
_geom_contact_atom_site_label_1
_geom_contact_atom_site_label_2
_geom_contact_distance
_geom_contact_publ_flag
_geom_contact_site_symmetry_2
Cl2 C16 3.548(12) no 2_576
C1 C4 2.835(19) no .
C2 C5 2.751(17) no .
C3 C10 2.805(17) no .
C5 C8 2.751(17) no .
C6 C9 2.830(19) no .
C7 C10 2.866(18) no .
C8 C15 3.51(3) no .
C8 C18 3.46(3) no .
C9 C15 3.431(19) no .
C9 C18 3.35(2) no .
C13 C17 3.566(19) no .
C14 C16 3.59(3) no .
C14 C17 3.35(3) no .
Cl1 C3 3.592(15) no 1_655
Cl1 C21 3.59(5) no 2_576
Cl2 C14 3.595(17) no 2_676
Cl3 C2 3.553(15) no 2_576
Cl3 C3 3.571(17) no 2_576
Cl3 C17 3.500(19) no .
C2 Cl3 3.553(15) no 2_576
C3 Cl1 3.592(15) no 1_455
C3 Cl3 3.571(17) no 2_576
C6 C6 3.430(18) no 2_575
C7 C12 3.58(2) no 2_575
C12 C7 3.58(2) no 2_575
C14 Cl2 3.595(17) no 2_676
C17 Cl3 3.500(19) no .
C17 C21 3.54(6) no .
C21 Cl1 3.59(5) no 2_576
C21 C17 3.54(6) no .
Pt1 H13 3.2430 no .
Pt1 H14C 2.8982 no .
Pt1 H16 3.4876 no 2_576
Pt1 H17C 2.7702 no 2_576
Cl1 H13 2.7466 no .
Cl2 H16 2.6906 no 2_576
Cl2 H17C 3.4238 no 2_576
P1 H2 2.9653 no .
P1 H13 3.3552 no .
P1 H14C 3.2782 no .
P1 H14C 3.4655 no 2_576
P1 H16 3.3111 no .
P1 H17C 3.3258 no .
P9 H8 3.0202 no .
P9 H14B 3.0024 no .
P9 H14C 2.8785 no .
P9 H15A 3.0185 no .
P9 H15C 2.9030 no .
P9 H17A 3.0113 no .
P9 H17C 2.8829 no .
P9 H18B 3.0273 no .
P9 H18C 2.9193 no .
C1 H3 3.3127 no .
C2 H14C 3.2548 no 2_576
C3 H11A 2.9863 no .
C3 H11B 2.9698 no .
C4 H2 3.2602 no .
C4 H12A 3.1179 no .
C4 H12B 3.1248 no .
C5 H3 3.2543 no .
C5 H7 3.2732 no .
C5 H11A 3.0256 no .
C5 H11B 3.0310 no .
C5 H12A 3.0224 no .
C5 H12B 3.0280 no .
C6 H8 3.2685 no .
C6 H11A 3.1119 no .
C6 H11B 3.1188 no .
C7 H12A 2.9668 no .
C7 H12B 2.9873 no .
C8 H15C 2.7549 no .
C8 H18C 2.7169 no .
C9 H7 3.3015 no .
C9 H13 3.1287 no .
C9 H15C 2.9617 no .
C9 H16 3.0595 no .
C9 H18C 2.8809 no .
C10 H2 3.2495 no .
C10 H8 3.2994 no .
C11 H3 2.9105 no .
C12 H7 2.9228 no .
C13 H8 3.5104 no .
C13 H17A 3.2366 no .
C13 H18B 3.4059 no .
C14 H2 3.1589 no 2_576
C14 H15A 2.7269 no .
C14 H15B 2.7199 no .
C14 H15C 3.3643 no .
C14 H17A 2.7823 no .
C14 H17C 3.3135 no .
C15 H8 3.0000 no .
C15 H14A 2.7192 no .
C15 H14B 2.7273 no .
C15 H14C 3.3644 no .
C15 H18B 3.0280 no .
C16 H8 3.5592 no .
C16 H14B 3.2526 no .
C16 H15A 3.3436 no .
C17 H14B 2.7466 no .
C17 H14C 3.3675 no .
C17 H18A 2.7068 no .
C17 H18B 2.7343 no .
C17 H18C 3.3674 no .
C18 H8 3.0647 no .
C18 H15A 3.0476 no .
C18 H17A 2.7366 no .
C18 H17B 2.7112 no .
C18 H17C 3.3647 no .
H2 H3 2.3731 no .
H2 H14A 3.4995 no 2_576
H2 H14B 3.1555 no 2_576
H2 H14C 2.4202 no 2_576
H2 H17C 3.2857 no 2_576
H3 H11A 3.0531 no .
H3 H11B 3.0334 no .
H7 H8 2.3757 no .
H7 H12A 3.0420 no .
H7 H12B 3.0591 no .
H8 H15A 3.1387 no .
H8 H15C 2.2180 no .
H8 H18B 3.1160 no .
H8 H18C 2.3447 no .
H11A H12A 2.7741 no .
H11A H12B 2.2565 no .
H11B H12A 2.2565 no .
H11B H12B 2.7692 no .
H13 H14A 2.3094 no .
H13 H14B 2.8425 no .
H13 H14C 2.3490 no .
H13 H15A 2.8431 no .
H13 H15B 2.3095 no .
H13 H15C 2.3502 no .
H14A H15A 3.0137 no .
H14A H15B 2.5467 no .
H14A H17A 3.5868 no .
H14B H15A 2.5629 no .
H14B H15B 3.0155 no .
H14B H17A 1.9983 no .
H14B H17B 3.5713 no .
H14B H17C 2.8852 no .
H14B H18B 3.4293 no .
H14C H17A 2.9960 no .
H14C H17C 3.0490 no .
H15A H17A 3.2519 no .
H15A H18B 2.2823 no .
H15A H18C 3.3010 no .
H15C H18B 3.1947 no .
H15C H18C 3.5034 no .
H16 H17A 2.8470 no .
H16 H17B 2.3151 no .
H16 H17C 2.3518 no .
H16 H18A 2.3023 no .
H16 H18B 2.8362 no .
H16 H18C 2.3377 no .
H17A H18A 3.0107 no .
H17A H18B 2.5805 no .
H17B H18A 2.5234 no .
H17B H18B 3.0136 no .
H17B H18C 3.5964 no .
H17C H18A 3.5909 no .
Cl1 H3 2.8534 no 1_655
Cl1 H11B 3.2563 no 1_655
Cl1 H12A 3.2928 no 2_575
Cl1 H12B 3.2210 no 2_575
Cl1 H18A 3.2264 no 1_565
Cl1 H21A 2.7917 no 2_576
Cl1 H21B 3.5522 no 2_576
Cl2 H2 3.2262 no 1_655
Cl2 H3 3.0483 no 1_655
Cl2 H14A 3.2276 no 2_676
Cl2 H14B 3.3052 no 2_676
Cl2 H17B 3.0625 no 1_565
Cl2 H18A 2.9390 no 1_565
Cl3 H2 3.1535 no 2_576
Cl3 H3 3.2086 no 2_576
Cl3 H14B 3.4344 no 2_666
Cl3 H15A 3.0417 no 2_666
Cl3 H17A 3.1652 no .
Cl3 H17A 3.1756 no 2_666
Cl3 H17B 3.4430 no .
Cl3 H17C 3.3158 no .
Cl3 H18B 2.9318 no 2_666
Cl4 H7 3.0875 no 1_556
Cl4 H15A 3.3359 no 2_666
Cl4 H15B 3.5143 no 2_666
Cl4 H18C 3.1049 no 2_566
C1 H14A 3.1358 no 1_455
C1 H21A 3.5805 no 2_576
C2 H14A 2.9802 no 1_455
C2 H21A 3.1423 no 2_576
C3 H13 3.2187 no 1_455
C3 H14A 3.0024 no 1_455
C3 H21A 3.4736 no 2_576
C4 H7 3.5190 no 2_575
C4 H13 3.1088 no 1_455
C4 H14A 3.1691 no 1_455
C4 H15B 3.0686 no 1_455
C5 H12B 3.1228 no 2_575
C5 H14A 3.3017 no 1_455
C5 H15B 2.9750 no 1_455
C6 H12B 3.1488 no 2_575
C6 H15B 2.9240 no 1_455
C7 H11A 3.1199 no 2_575
C7 H12B 3.0479 no 2_575
C8 H11A 2.9825 no 2_575
C8 H12B 2.9161 no 2_575
C9 H12B 2.9290 no 2_575
C10 H12B 3.0547 no 2_575
C10 H14A 3.2926 no 1_455
C11 H11B 3.0064 no 2_475
C11 H12A 3.1645 no 2_475
C11 H13 3.1869 no 1_455
C11 H15B 3.0486 no 1_455
C11 H15C 3.5559 no 2_575
C12 H11B 2.9332 no 2_475
C12 H15B 2.9465 no 1_455
C13 H11B 3.2403 no 1_655
C15 H11B 3.1104 no 1_655
C15 H12A 3.2092 no 1_655
C16 H17B 3.2394 no 2_566
C16 H21B 3.3740 no 2_566
C17 H16 3.5261 no 2_566
C17 H17B 3.4052 no 2_566
C17 H18A 3.4568 no 2_566
C17 H21B 2.9519 no .
C18 H17B 3.4574 no 2_566
C18 H21B 2.7735 no 2_566
C21 H17B 3.2553 no .
C21 H17C 3.1193 no .
C21 H18A 3.1966 no 2_566
C21 H18C 3.1444 no 2_566
H2 Cl2 3.2262 no 1_455
H2 Cl3 3.1535 no 2_576
H2 H14A 3.4317 no 1_455
H2 H21A 3.1563 no 2_576
H3 Cl1 2.8534 no 1_455
H3 Cl2 3.0483 no 1_455
H3 Cl3 3.2086 no 2_576
H3 H13 3.1988 no 1_455
H3 H14A 3.4533 no 1_455
H7 Cl4 3.0875 no 1_554
H7 C4 3.5190 no 2_575
H7 H11A 3.1102 no 2_575
H7 H12B 3.5915 no 2_575
H7 H21A 3.3700 no 1_554
H8 H11A 2.8619 no 2_575
H8 H12B 3.4022 no 2_575
H11A C7 3.1199 no 2_575
H11A C8 2.9825 no 2_575
H11A H7 3.1102 no 2_575
H11A H8 2.8619 no 2_575
H11A H11B 3.0403 no 2_475
H11A H12A 2.9380 no 2_475
H11A H15C 2.7474 no 2_575
H11B Cl1 3.2563 no 1_455
H11B C11 3.0064 no 2_475
H11B C12 2.9332 no 2_475
H11B C13 3.2403 no 1_455
H11B C15 3.1104 no 1_455
H11B H11A 3.0403 no 2_475
H11B H11B 2.6421 no 2_475
H11B H12A 2.5263 no 2_475
H11B H12B 2.9261 no 2_475
H11B H13 2.4896 no 1_455
H11B H15B 2.7468 no 1_455
H11B H15C 2.9549 no 1_455
H12A Cl1 3.2928 no 2_575
H12A C11 3.1645 no 2_475
H12A C15 3.2092 no 1_455
H12A H11A 2.9380 no 2_475
H12A H11B 2.5263 no 2_475
H12A H15B 2.5735 no 1_455
H12A H15C 2.9672 no 1_455
H12B Cl1 3.2210 no 2_575
H12B C5 3.1228 no 2_575
H12B C6 3.1488 no 2_575
H12B C7 3.0479 no 2_575
H12B C8 2.9161 no 2_575
H12B C9 2.9290 no 2_575
H12B C10 3.0547 no 2_575
H12B H7 3.5915 no 2_575
H12B H8 3.4022 no 2_575
H12B H11B 2.9261 no 2_475
H12B H13 3.4118 no 2_575
H12B H15C 3.4472 no 2_575
H13 C3 3.2187 no 1_655
H13 C4 3.1088 no 1_655
H13 C11 3.1869 no 1_655
H13 H3 3.1988 no 1_655
H13 H11B 2.4896 no 1_655
H13 H12B 3.4118 no 2_575
H14A Cl2 3.2276 no 2_676
H14A C1 3.1358 no 1_655
H14A C2 2.9802 no 1_655
H14A C3 3.0024 no 1_655
H14A C4 3.1691 no 1_655
H14A C5 3.3017 no 1_655
H14A C10 3.2926 no 1_655
H14A H2 3.4317 no 1_655
H14A H3 3.4533 no 1_655
H14B Cl2 3.3052 no 2_676
H14B Cl3 3.4344 no 2_666
H15A Cl3 3.0417 no 2_666
H15A Cl4 3.3359 no 2_666
H15B Cl4 3.5143 no 2_666
H15B C4 3.0686 no 1_655
H15B C5 2.9750 no 1_655
H15B C6 2.9240 no 1_655
H15B C11 3.0486 no 1_655
H15B C12 2.9465 no 1_655
H15B H11B 2.7468 no 1_655
H15B H12A 2.5735 no 1_655
H15C C11 3.5559 no 2_575
H15C H11A 2.7474 no 2_575
H15C H11B 2.9549 no 1_655
H15C H12A 2.9672 no 1_655
H15C H12B 3.4472 no 2_575
H16 C17 3.5261 no 2_566
H16 H17B 2.5600 no 2_566
H16 H21B 2.8652 no 2_566
H17A Cl3 3.1652 no .
H17A Cl3 3.1756 no 2_666
H17A H21B 3.2913 no .
H17B Cl2 3.0625 no 1_545
H17B Cl3 3.4430 no .
H17B C16 3.2394 no 2_566
H17B C17 3.4052 no 2_566
H17B C18 3.4574 no 2_566
H17B C21 3.2553 no .
H17B H16 2.5600 no 2_566
H17B H17B 2.8009 no 2_566
H17B H18A 2.8630 no 2_566
H17B H21A 3.5925 no .
H17B H21B 2.4830 no .
H17C Cl3 3.3158 no .
H17C C21 3.1193 no .
H17C H18A 3.2175 no 2_566
H17C H21A 3.0135 no .
H17C H21B 2.6634 no .
H18A Cl1 3.2264 no 1_545
H18A Cl2 2.9390 no 1_545
H18A C17 3.4568 no 2_566
H18A C21 3.1966 no 2_566
H18A H17B 2.8630 no 2_566
H18A H17C 3.2175 no 2_566
H18A H21A 3.2973 no 2_566
H18A H21B 2.3545 no 2_566
H18B Cl3 2.9318 no 2_666
H18C Cl4 3.1049 no 2_566
H18C C21 3.1444 no 2_566
H18C H21A 3.5086 no 2_566
H18C H21B 2.4739 no 2_566
H21A Cl1 2.7917 no 2_576
H21A C1 3.5805 no 2_576
H21A C2 3.1423 no 2_576
H21A C3 3.4736 no 2_576
H21A H2 3.1563 no 2_576
H21A H7 3.3700 no 1_556
H21A H17B 3.5925 no .
H21A H17C 3.0135 no .
H21A H18A 3.2973 no 2_566
H21A H18C 3.5086 no 2_566
H21B Cl1 3.5522 no 2_576
H21B C16 3.3740 no 2_566
H21B C17 2.9519 no .
H21B C18 2.7735 no 2_566
H21B H16 2.8652 no 2_566
H21B H17A 3.2913 no .
H21B H17B 2.4830 no .
H21B H17C 2.6634 no .
H21B H18A 2.3545 no 2_566
H21B H18C 2.4739 no 2_566

loop_
_geom_torsion_atom_site_label_1
_geom_torsion_atom_site_label_2
_geom_torsion_atom_site_label_3
_geom_torsion_atom_site_label_4
_geom_torsion
_geom_torsion_publ_flag
_geom_torsion_site_symmetry_1
_geom_torsion_site_symmetry_3
_geom_torsion_site_symmetry_4
Cl1 Pt1 P1 Pt1 -175.60(11) no . . 2_576
Cl1 Pt1 P1 P9 64.47(14) no . . .
Cl1 Pt1 P1 C1 -38.81(16) no . . .
Cl2 Pt1 P1 Pt1 -175.59(11) no . 2_576 2_576
Cl2 Pt1 P1 P9 66.17(16) no . 2_576 2_576
Cl2 Pt1 P1 C1 -40.31(18) no . 2_576 2_576
P1 Pt1 P1 Pt1 -0.00(11) no . 2_576 2_576
P1 Pt1 P1 P9 -118.23(17) no . 2_576 2_576
P1 Pt1 P1 C1 135.28(19) no . 2_576 2_576
P1 Pt1 P1 Pt1 0.00(11) no 2_576 . 2_576
P1 Pt1 P1 P9 -119.93(15) no 2_576 . .
P1 Pt1 P1 C1 136.79(16) no 2_576 . .
Pt1 P1 P9 C9 -114.54(16) no . . .
Pt1 P1 P9 C13 1.4(3) no . . .
Pt1 P1 P9 C16 132.96(17) no . . .
Pt1 P1 C1 C2 -68.5(10) no . . .
Pt1 P1 C1 C10 106.1(8) no . . .
Pt1 P1 P9 C9 130.97(16) no 2_576 . .
Pt1 P1 P9 C13 -113.10(18) no 2_576 . .
Pt1 P1 P9 C16 18.5(3) no 2_576 . .
Pt1 P1 C1 C2 60.6(11) no 2_576 . .
Pt1 P1 C1 C10 -124.8(7) no 2_576 . .
P9 P1 C1 C2 178.0(9) no . . .
P9 P1 C1 C10 -7.5(8) no . . .
C1 P1 P9 C9 6.3(4) no . . .
C1 P1 P9 C13 122.3(4) no . . .
C1 P1 P9 C16 -106.2(5) no . . .
P1 P9 C9 C8 177.3(10) no . . .
P1 P9 C9 C10 -4.5(8) no . . .
P1 P9 C13 C14 68.0(8) no . . .
P1 P9 C13 C15 -164.2(6) no . . .
P1 P9 C16 C17 -70.7(8) no . . .
P1 P9 C16 C18 160.7(7) no . . .
C9 P9 C13 C14 174.8(7) no . . .
C9 P9 C13 C15 -57.3(9) no . . .
C13 P9 C9 C8 61.3(12) no . . .
C13 P9 C9 C10 -120.5(8) no . . .
C9 P9 C16 C17 -175.9(7) no . . .
C9 P9 C16 C18 55.4(10) no . . .
C16 P9 C9 C8 -67.7(12) no . . .
C16 P9 C9 C10 110.5(8) no . . .
C13 P9 C16 C17 58.2(9) no . . .
C13 P9 C16 C18 -70.5(11) no . . .
C16 P9 C13 C14 -60.9(10) no . . .
C16 P9 C13 C15 67.0(10) no . . .
P1 C1 C2 C3 175.7(8) no . . .
P1 C1 C10 C5 -175.5(8) no . . .
P1 C1 C10 C9 6.3(16) no . . .
C2 C1 C10 C5 -0.5(17) no . . .
C2 C1 C10 C9 -178.7(11) no . . .
C10 C1 C2 C3 1.3(18) no . . .
C1 C2 C3 C4 -1.0(19) no . . .
C2 C3 C4 C5 -0.0(19) no . . .
C2 C3 C4 C11 178.5(12) no . . .
C3 C4 C5 C6 178.7(11) no . . .
C3 C4 C5 C10 0.7(19) no . . .
C3 C4 C11 C12 -178.2(14) no . . .
C5 C4 C11 C12 0.4(13) no . . .
C11 C4 C5 C6 -0.2(14) no . . .
C11 C4 C5 C10 -178.1(10) no . . .
C4 C5 C6 C7 -178.0(10) no . . .
C4 C5 C6 C12 -0.2(14) no . . .
C4 C5 C10 C1 -0.4(18) no . . .
C4 C5 C10 C9 177.9(11) no . . .
C6 C5 C10 C1 -178.2(11) no . . .
C6 C5 C10 C9 0.1(18) no . . .
C10 C5 C6 C7 -0.1(19) no . . .
C10 C5 C6 C12 177.7(11) no . . .
C5 C6 C7 C8 -0.0(18) no . . .
C5 C6 C12 C11 0.4(13) no . . .
C7 C6 C12 C11 177.8(13) no . . .
C12 C6 C7 C8 -177.2(12) no . . .
C6 C7 C8 C9 0.2(19) no . . .
C7 C8 C9 P9 177.8(11) no . . .
C7 C8 C9 C10 -0.2(19) no . . .
P9 C9 C10 C1 -0.1(15) no . . .
P9 C9 C10 C5 -178.3(8) no . . .
C8 C9 C10 C1 178.3(11) no . . .
C8 C9 C10 C5 0.1(17) no . . .
C4 C11 C12 C6 -0.5(13) no . . .
